data_7125892
loop_
_publ_author_name
'Kysliak, Oleksandr'
'G\"orls, Helmar'
'Kretschmer, Robert'

_publ_section_title
;
 C-F bond activation by pentamethylcyclopentadienyl-aluminium(i): a
 combined experimental/computational exercise.
;
_journal_issue 57
_journal_name_full 'Chemical communications (Cambridge, England)'
_journal_page_first 7865
_journal_page_last 7868
_journal_paper_doi 10.1039/d0cc00003e
_journal_volume 56
_journal_year 2020
_chemical_formula_moiety 'C34 H30 Al2 F16'
_chemical_formula_sum 'C34 H30 Al2 F16'
_chemical_formula_weight 796.54
_space_group_crystal_system triclinic
_space_group_IT_number 2
_space_group_name_Hall '-P 1'
_space_group_name_H-M_alt 'P -1'
_atom_sites_solution_hydrogens geom
_audit_creation_method SHELXL-2018/3
_audit_update_record
;
2019-12-12 deposited with the CCDC.	2020-01-28 downloaded from the CCDC.
;
_cell_angle_alpha 115.809(1)
_cell_angle_beta 98.981(2)
_cell_angle_gamma 92.895(1)
_cell_formula_units_Z 1
_cell_length_a 8.4379(2)
_cell_length_b 9.9671(3)
_cell_length_c 11.3803(3)
_cell_measurement_reflns_used 11683
_cell_measurement_temperature 133(2)
_cell_measurement_theta_max 27.485
_cell_measurement_theta_min 2.290
_cell_volume 843.48(4)
_computing_cell_refinement DENZO
_computing_data_collection COLLECT
_computing_data_reduction DENZO
_computing_molecular_graphics SHELXTL/PC
_computing_publication_material 'SHELXL-2018/3 (Sheldrick, 2018)'
_computing_structure_refinement 'SHELXL-2018/3 (Sheldrick, 2018)'
_computing_structure_solution 'SHELXS-97 (Sheldrick, 2008)'
_diffrn_ambient_temperature 133(2)
_diffrn_measured_fraction_theta_full 0.996
_diffrn_measured_fraction_theta_max 0.994
_diffrn_measurement_device_type KappaCCD
_diffrn_measurement_method 'phi- + omega-scan'
_diffrn_radiation_type MoK\a
_diffrn_radiation_wavelength 0.71073
_diffrn_reflns_av_R_equivalents 0.0243
_diffrn_reflns_av_unetI/netI 0.0304
_diffrn_reflns_Laue_measured_fraction_full 0.996
_diffrn_reflns_Laue_measured_fraction_max 0.994
_diffrn_reflns_limit_h_max 10
_diffrn_reflns_limit_h_min -10
_diffrn_reflns_limit_k_max 12
_diffrn_reflns_limit_k_min -12
_diffrn_reflns_limit_l_max 14
_diffrn_reflns_limit_l_min -14
_diffrn_reflns_number 11683
_diffrn_reflns_point_group_measured_fraction_full 0.996
_diffrn_reflns_point_group_measured_fraction_max 0.994
_diffrn_reflns_theta_full 25.242
_diffrn_reflns_theta_max 27.485
_diffrn_reflns_theta_min 2.290
_exptl_absorpt_coefficient_mu 0.201
_exptl_absorpt_correction_T_max 0.7456
_exptl_absorpt_correction_T_min 0.7058
_exptl_absorpt_correction_type multi-scan
_exptl_absorpt_process_details
;
 SADABS 2016/2: Krause, L., Herbst-Irmer, R., Sheldrick G.M. & Stalke D.,
 J. Appl. Cryst. 48 (2015) 3-10
;
_exptl_crystal_colour colourless
_exptl_crystal_density_diffrn 1.568
_exptl_crystal_density_method 'not measured'
_exptl_crystal_description prism
_exptl_crystal_F_000 404
_exptl_crystal_size_max 0.088
_exptl_crystal_size_mid 0.082
_exptl_crystal_size_min 0.078
_refine_diff_density_max 0.356
_refine_diff_density_min -0.201
_refine_diff_density_rms 0.050
_refine_ls_extinction_method none
_refine_ls_goodness_of_fit_ref 1.037
_refine_ls_hydrogen_treatment constr
_refine_ls_matrix_type full
_refine_ls_number_parameters 268
_refine_ls_number_reflns 3838
_refine_ls_number_restraints 0
_refine_ls_restrained_S_all 1.037
_refine_ls_R_factor_all 0.0465
_refine_ls_R_factor_gt 0.0393
_refine_ls_shift/su_max 0.000
_refine_ls_shift/su_mean 0.000
_refine_ls_structure_factor_coef Fsqd
_refine_ls_weighting_details 'w=1/[\s^2^(Fo^2^)+(0.0363P)^2^+0.6240P] where P=(Fo^2^+2Fc^2^)/3'
_refine_ls_weighting_scheme calc
_refine_ls_wR_factor_gt 0.0931
_refine_ls_wR_factor_ref 0.0978
_reflns_Friedel_coverage 0.000
_reflns_number_gt 3365
_reflns_number_total 3838
_reflns_threshold_expression 'I > 2\s(I)'
_cod_data_source_file d0cc00003e2.cif
_cod_data_source_block FO6953_4b
_cod_depositor_comments 'Adding full bibliography for 7125888--7125892.cif.'
_cod_database_code 7125892
_shelx_shelxl_version_number 2018/3
_shelx_space_group_comment
;
The symmetry employed for this shelxl refinement is uniquely defined
by the following loop, which should always be used as a source of
symmetry information in preference to the above space-group names.
They are only intended as comments.
;
_shelx_estimated_absorpt_t_min 0.983
_shelx_estimated_absorpt_t_max 0.985

loop_
_space_group_symop_operation_xyz
'x, y, z'
'-x, -y, -z'

loop_
_atom_site_label
_atom_site_type_symbol
_atom_site_fract_x
_atom_site_fract_y
_atom_site_fract_z
_atom_site_U_iso_or_equiv
_atom_site_adp_type
_atom_site_occupancy
_atom_site_site_symmetry_order
_atom_site_calc_flag
_atom_site_refinement_flags_posn
_atom_site_refinement_flags_adp
_atom_site_refinement_flags_occupancy
_atom_site_disorder_assembly
_atom_site_disorder_group
Al1 Al 0.51625(5) 0.65664(5) 0.09215(4) 0.01581(12) Uani 1 1 d . . . . .
F1 F 0.37863(10) 0.48017(9) 0.02869(8) 0.01790(19) Uani 1 1 d . . . . .
F2 F 0.40025(12) 0.62540(12) 0.33479(10) 0.0283(2) Uani 1 1 d . . . . .
F3 F 0.56493(14) 0.65506(12) 0.56495(10) 0.0324(3) Uani 1 1 d . . . . .
F4 F 1.05526(12) 0.72345(14) 0.43211(11) 0.0372(3) Uani 1 1 d . . . . .
F5 F 0.88833(11) 0.70282(12) 0.20691(10) 0.0292(2) Uani 1 1 d . . . . .
F6 F 0.8235(17) 0.623(3) 0.6859(16) 0.080(4) Uani 0.41(2) 1 d . . P A 1
F7 F 1.0440(16) 0.6392(18) 0.6183(11) 0.076(3) Uani 0.41(2) 1 d . . P A 1
F8 F 0.943(2) 0.8316(18) 0.7292(14) 0.078(4) Uani 0.41(2) 1 d . . P A 1
F6A F 0.8563(10) 0.5792(6) 0.6525(7) 0.0485(15) Uani 0.59(2) 1 d . . P A 2
F7A F 1.0630(7) 0.6897(13) 0.6410(9) 0.067(2) Uani 0.59(2) 1 d . . P A 2
F8A F 0.8884(16) 0.8163(13) 0.7351(7) 0.069(2) Uani 0.59(2) 1 d . . P A 2
C1 C 0.63729(19) 0.66153(17) 0.25989(15) 0.0184(3) Uani 1 1 d . . . . .
C2 C 0.56338(19) 0.65048(17) 0.35656(15) 0.0195(3) Uani 1 1 d . . . . .
C3 C 0.6481(2) 0.66295(18) 0.47588(15) 0.0221(3) Uani 1 1 d . . . . .
C4 C 0.8158(2) 0.68430(18) 0.50477(16) 0.0233(3) Uani 1 1 d . . . . .
C5 C 0.89352(19) 0.69775(19) 0.41072(17) 0.0237(3) Uani 1 1 d . . . . .
C6 C 0.80431(19) 0.68657(18) 0.29322(15) 0.0205(3) Uani 1 1 d . . . . .
C7 C 0.9068(2) 0.6930(2) 0.63378(18) 0.0303(4) Uani 1 1 d . . . . .
C8 C 0.5487(2) 0.91899(17) 0.20150(16) 0.0238(3) Uani 1 1 d . . . . .
C9 C 0.59240(19) 0.86412(18) 0.07493(16) 0.0217(3) Uani 1 1 d . . . . .
C10 C 0.4522(2) 0.77685(17) -0.02394(15) 0.0205(3) Uani 1 1 d . . . . .
C11 C 0.32358(19) 0.77529(18) 0.04320(16) 0.0217(3) Uani 1 1 d . . . . .
C12 C 0.3844(2) 0.86202(18) 0.18283(16) 0.0241(3) Uani 1 1 d . . . . .
C13 C 0.6585(3) 1.0159(2) 0.33324(19) 0.0419(5) Uani 1 1 d . . . . .
H13A H 0.634364 1.119717 0.365801 0.063 Uiso 1 1 calc R U . . .
H13B H 0.771462 1.012868 0.322422 0.063 Uiso 1 1 calc R U . . .
H13C H 0.641454 0.978418 0.397490 0.063 Uiso 1 1 calc R U . . .
C14 C 0.7510(2) 0.8982(2) 0.0429(2) 0.0386(5) Uani 1 1 d . . . . .
H14A H 0.740676 0.970865 0.006539 0.058 Uiso 1 1 calc R U . . .
H14B H 0.780974 0.805330 -0.022886 0.058 Uiso 1 1 calc R U . . .
H14C H 0.834890 0.940526 0.124206 0.058 Uiso 1 1 calc R U . . .
C15 C 0.4412(3) 0.7179(2) -0.17131(17) 0.0345(4) Uani 1 1 d . . . . .
H15A H 0.442767 0.802146 -0.194039 0.052 Uiso 1 1 calc R U . . .
H15B H 0.340132 0.649526 -0.218784 0.052 Uiso 1 1 calc R U . . .
H15C H 0.533389 0.663697 -0.197311 0.052 Uiso 1 1 calc R U . . .
C16 C 0.1514(2) 0.7032(2) -0.0212(2) 0.0377(5) Uani 1 1 d . . . . .
H16A H 0.085450 0.778984 -0.027177 0.057 Uiso 1 1 calc R U . . .
H16B H 0.108432 0.660871 0.032431 0.057 Uiso 1 1 calc R U . . .
H16C H 0.148382 0.622854 -0.110807 0.057 Uiso 1 1 calc R U . . .
C17 C 0.2884(3) 0.8948(3) 0.2910(2) 0.0467(6) Uani 1 1 d . . . . .
H17A H 0.234342 0.983444 0.303677 0.070 Uiso 1 1 calc R U . . .
H17B H 0.361313 0.913989 0.374183 0.070 Uiso 1 1 calc R U . . .
H17C H 0.207034 0.808141 0.265404 0.070 Uiso 1 1 calc R U . . .

loop_
_atom_site_aniso_label
_atom_site_aniso_U_11
_atom_site_aniso_U_22
_atom_site_aniso_U_33
_atom_site_aniso_U_23
_atom_site_aniso_U_13
_atom_site_aniso_U_12
Al1 0.0178(2) 0.0167(2) 0.0145(2) 0.00876(18) 0.00228(16) 0.00237(16)
F1 0.0182(4) 0.0192(4) 0.0177(4) 0.0097(4) 0.0032(3) 0.0017(3)
F2 0.0217(5) 0.0400(6) 0.0302(5) 0.0207(5) 0.0084(4) 0.0058(4)
F3 0.0441(6) 0.0390(6) 0.0230(5) 0.0189(5) 0.0144(4) 0.0098(5)
F4 0.0202(5) 0.0540(7) 0.0401(6) 0.0285(6) -0.0059(4) -0.0052(5)
F5 0.0225(5) 0.0433(6) 0.0278(5) 0.0221(5) 0.0049(4) -0.0015(4)
F6 0.054(4) 0.150(10) 0.066(6) 0.086(7) -0.014(4) -0.025(6)
F7 0.082(6) 0.113(7) 0.038(3) 0.034(4) 0.006(4) 0.076(6)
F8 0.108(9) 0.032(3) 0.050(5) 0.001(3) -0.050(5) 0.004(5)
F6A 0.063(3) 0.045(2) 0.046(3) 0.0384(17) -0.0150(18) -0.0126(15)
F7A 0.0352(19) 0.134(5) 0.049(3) 0.063(4) -0.0065(17) -0.001(3)
F8A 0.120(7) 0.051(4) 0.0145(18) 0.0027(19) -0.013(3) 0.030(4)
C1 0.0223(7) 0.0164(7) 0.0167(7) 0.0085(6) 0.0019(6) 0.0025(6)
C2 0.0207(7) 0.0195(7) 0.0190(7) 0.0090(6) 0.0041(6) 0.0040(6)
C3 0.0332(9) 0.0195(7) 0.0163(7) 0.0091(6) 0.0085(6) 0.0053(6)
C4 0.0315(9) 0.0185(7) 0.0169(8) 0.0080(6) -0.0025(6) 0.0007(6)
C5 0.0200(8) 0.0245(8) 0.0246(8) 0.0119(7) -0.0024(6) -0.0020(6)
C6 0.0243(8) 0.0200(7) 0.0183(7) 0.0103(6) 0.0033(6) 0.0003(6)
C7 0.0358(10) 0.0302(9) 0.0225(9) 0.0135(7) -0.0044(7) -0.0014(7)
C8 0.0352(9) 0.0152(7) 0.0195(8) 0.0081(6) 0.0003(7) 0.0032(6)
C9 0.0242(8) 0.0192(7) 0.0270(8) 0.0149(6) 0.0060(6) 0.0036(6)
C10 0.0299(8) 0.0179(7) 0.0173(7) 0.0103(6) 0.0059(6) 0.0086(6)
C11 0.0218(8) 0.0196(7) 0.0269(8) 0.0135(6) 0.0036(6) 0.0066(6)
C12 0.0339(9) 0.0216(8) 0.0238(8) 0.0131(7) 0.0135(7) 0.0131(7)
C13 0.0652(14) 0.0209(9) 0.0265(10) 0.0068(7) -0.0131(9) -0.0012(9)
C14 0.0303(10) 0.0381(11) 0.0649(14) 0.0364(10) 0.0166(9) 0.0056(8)
C15 0.0647(13) 0.0255(9) 0.0194(8) 0.0137(7) 0.0106(8) 0.0162(9)
C16 0.0238(9) 0.0338(10) 0.0563(13) 0.0237(9) -0.0007(8) 0.0053(7)
C17 0.0716(16) 0.0443(12) 0.0472(13) 0.0285(10) 0.0427(12) 0.0332(11)

loop_
_atom_type_symbol
_atom_type_description
_atom_type_scat_dispersion_real
_atom_type_scat_dispersion_imag
_atom_type_scat_source
C C 0.0033 0.0016 'International Tables Vol C Tables 4.2.6.8 and 6.1.1.4'
H H 0.0000 0.0000 'International Tables Vol C Tables 4.2.6.8 and 6.1.1.4'
F F 0.0171 0.0103 'International Tables Vol C Tables 4.2.6.8 and 6.1.1.4'
Al Al 0.0645 0.0514 'International Tables Vol C Tables 4.2.6.8 and 6.1.1.4'

loop_
_geom_angle_atom_site_label_1
_geom_angle_atom_site_label_2
_geom_angle_atom_site_label_3
_geom_angle
_geom_angle_site_symmetry_1
_geom_angle_site_symmetry_3
F1 Al1 F1 77.61(4) . 2_665
F1 Al1 C1 99.68(5) . .
F1 Al1 C1 99.36(6) 2_665 .
F1 Al1 C10 111.15(5) . .
F1 Al1 C10 95.55(5) 2_665 .
C1 Al1 C10 147.99(6) . .
F1 Al1 C11 92.89(5) . .
F1 Al1 C11 125.33(5) 2_665 .
C1 Al1 C11 135.24(7) . .
C10 Al1 C11 38.09(6) . .
F1 Al1 C9 149.08(6) . .
F1 Al1 C9 100.37(5) 2_665 .
C1 Al1 C9 111.01(6) . .
C10 Al1 C9 37.94(6) . .
C11 Al1 C9 62.73(6) . .
F1 Al1 C12 111.39(6) . .
F1 Al1 C12 157.66(5) 2_665 .
C1 Al1 C12 99.12(6) . .
C10 Al1 C12 62.25(6) . .
C11 Al1 C12 37.04(6) . .
C9 Al1 C12 61.06(6) . .
F1 Al1 C8 147.06(6) . .
F1 Al1 C8 133.05(6) 2_665 .
C1 Al1 C8 87.94(6) . .
C10 Al1 C8 61.51(6) . .
C11 Al1 C8 61.05(6) . .
C9 Al1 C8 36.09(6) . .
C12 Al1 C8 35.72(6) . .
F1 Al1 Al1 38.87(3) . 2_665
F1 Al1 Al1 38.74(3) 2_665 2_665
C1 Al1 Al1 102.25(5) . 2_665
C10 Al1 Al1 107.06(5) . 2_665
C11 Al1 Al1 113.82(5) . 2_665
C9 Al1 Al1 131.70(5) . 2_665
C12 Al1 Al1 145.89(5) . 2_665
C8 Al1 Al1 167.51(5) . 2_665
Al1 F1 Al1 102.39(4) . 2_665
C6 C1 C2 114.02(14) . .
C6 C1 Al1 122.02(11) . .
C2 C1 Al1 123.83(12) . .
F2 C2 C3 117.19(14) . .
F2 C2 C1 119.35(14) . .
C3 C2 C1 123.46(15) . .
F3 C3 C2 118.91(15) . .
F3 C3 C4 120.05(14) . .
C2 C3 C4 121.04(15) . .
C3 C4 C5 116.92(14) . .
C3 C4 C7 120.47(15) . .
C5 C4 C7 122.62(16) . .
F4 C5 C6 118.68(15) . .
F4 C5 C4 121.06(15) . .
C6 C5 C4 120.25(15) . .
F5 C6 C1 118.75(14) . .
F5 C6 C5 116.98(14) . .
C1 C6 C5 124.27(15) . .
F6A C7 F8A 108.0(5) . .
F6A C7 F7A 104.4(5) . .
F8A C7 F7A 106.8(5) . .
F7 C7 F8 106.0(8) . .
F7 C7 F6 108.8(8) . .
F8 C7 F6 103.7(9) . .
F6A C7 C4 111.5(3) . .
F8A C7 C4 110.9(5) . .
F7 C7 C4 110.9(5) . .
F7A C7 C4 114.8(3) . .
F8 C7 C4 112.9(7) . .
F6 C7 C4 113.9(5) . .
C9 C8 C12 108.21(14) . .
C9 C8 C13 126.08(17) . .
C12 C8 C13 125.68(17) . .
C9 C8 Al1 68.06(9) . .
C12 C8 Al1 70.41(9) . .
C13 C8 Al1 125.50(12) . .
C8 C9 C10 108.06(14) . .
C8 C9 C14 128.04(16) . .
C10 C9 C14 123.72(16) . .
C8 C9 Al1 75.85(9) . .
C10 C9 Al1 68.51(9) . .
C14 C9 Al1 124.88(12) . .
C11 C10 C9 107.73(13) . .
C11 C10 C15 127.16(16) . .
C9 C10 C15 124.59(16) . .
C11 C10 Al1 72.20(9) . .
C9 C10 Al1 73.54(9) . .
C15 C10 Al1 126.37(11) . .
C10 C11 C12 107.81(14) . .
C10 C11 C16 126.32(16) . .
C12 C11 C16 125.78(16) . .
C10 C11 Al1 69.71(9) . .
C12 C11 Al1 74.91(9) . .
C16 C11 Al1 123.73(12) . .
C8 C12 C11 108.15(14) . .
C8 C12 C17 125.82(17) . .
C11 C12 C17 125.95(18) . .
C8 C12 Al1 73.87(9) . .
C11 C12 Al1 68.05(9) . .
C17 C12 Al1 126.34(12) . .
C8 C13 H13A 109.5 . .
C8 C13 H13B 109.5 . .
H13A C13 H13B 109.5 . .
C8 C13 H13C 109.5 . .
H13A C13 H13C 109.5 . .
H13B C13 H13C 109.5 . .
C9 C14 H14A 109.5 . .
C9 C14 H14B 109.5 . .
H14A C14 H14B 109.5 . .
C9 C14 H14C 109.5 . .
H14A C14 H14C 109.5 . .
H14B C14 H14C 109.5 . .
C10 C15 H15A 109.5 . .
C10 C15 H15B 109.5 . .
H15A C15 H15B 109.5 . .
C10 C15 H15C 109.5 . .
H15A C15 H15C 109.5 . .
H15B C15 H15C 109.5 . .
C11 C16 H16A 109.5 . .
C11 C16 H16B 109.5 . .
H16A C16 H16B 109.5 . .
C11 C16 H16C 109.5 . .
H16A C16 H16C 109.5 . .
H16B C16 H16C 109.5 . .
C12 C17 H17A 109.5 . .
C12 C17 H17B 109.5 . .
H17A C17 H17B 109.5 . .
C12 C17 H17C 109.5 . .
H17A C17 H17C 109.5 . .
H17B C17 H17C 109.5 . .

loop_
_geom_bond_atom_site_label_1
_geom_bond_atom_site_label_2
_geom_bond_distance
_geom_bond_site_symmetry_2
Al1 F1 1.8410(9) .
Al1 F1 1.8460(10) 2_665
Al1 C1 1.9987(16) .
Al1 C10 2.1665(16) .
Al1 C11 2.1992(16) .
Al1 C9 2.2329(16) .
Al1 C12 2.2894(16) .
Al1 C8 2.3343(16) .
Al1 Al1 2.8733(9) 2_665
F2 C2 1.3503(18) .
F3 C3 1.3460(18) .
F4 C5 1.3394(19) .
F5 C6 1.3558(18) .
F6 C7 1.334(11) .
F7 C7 1.306(9) .
F8 C7 1.315(14) .
F6A C7 1.305(6) .
F7A C7 1.311(7) .
F8A C7 1.305(10) .
C1 C6 1.381(2) .
C1 C2 1.387(2) .
C2 C3 1.383(2) .
C3 C4 1.385(2) .
C4 C5 1.389(2) .
C4 C7 1.511(2) .
C5 C6 1.384(2) .
C8 C9 1.418(2) .
C8 C12 1.419(2) .
C8 C13 1.501(2) .
C9 C10 1.432(2) .
C9 C14 1.501(2) .
C10 C11 1.425(2) .
C10 C15 1.501(2) .
C11 C12 1.428(2) .
C11 C16 1.506(2) .
C12 C17 1.505(2) .
C13 H13A 0.9800 .
C13 H13B 0.9800 .
C13 H13C 0.9800 .
C14 H14A 0.9800 .
C14 H14B 0.9800 .
C14 H14C 0.9800 .
C15 H15A 0.9800 .
C15 H15B 0.9800 .
C15 H15C 0.9800 .
C16 H16A 0.9800 .
C16 H16B 0.9800 .
C16 H16C 0.9800 .
C17 H17A 0.9800 .
C17 H17B 0.9800 .
C17 H17C 0.9800 .
